data_8101360
loop_
_publ_author_name
'Stumpf, Klaus'
'Blachnik, Roger'
'Reuter, Hans'
'Kastner, Guido'

_publ_section_title
;
Crystal structure of tetrakis(trichloro(3-trifluoromethylbenzonitrile)-
\m-oxoniobium(V)), [NbOCl~3~{(m-CF~3~)C~6~H~4~CN}]~4~
;
_journal_issue 4
_journal_name_full 'Zeitschrift f\"ur Kristallographie - New Crystal Structures'
_journal_page_first 587
_journal_page_last 588
_journal_volume 215
_journal_year 2000
_chemical_formula_sum 'C16 H8 Cl6 F6 N2 Nb2 O2'
_chemical_formula_weight 772.76
_space_group_IT_number 2
_symmetry_cell_setting triclinic
_symmetry_space_group_name_Hall '-P 1'
_symmetry_space_group_name_H-M 'P -1'
_cell_angle_alpha 77.972(8)
_cell_angle_beta 72.634(8)
_cell_angle_gamma 74.154(11)
_cell_formula_units_Z 2
_cell_length_a 9.2255(12)
_cell_length_b 10.7340(18)
_cell_length_c 15.0751(12)
_cell_measurement_temperature 293(2)
_cell_volume 1357.5(3)
_diffrn_ambient_temperature 293(2)
_exptl_crystal_density_diffrn 1.891
_cod_database_code 8101360

loop_
_symmetry_equiv_pos_as_xyz
'x, y, z'
'-x, -y, -z'

loop_
_atom_site_label
_atom_site_type_symbol
_atom_site_fract_x
_atom_site_fract_y
_atom_site_fract_z
_atom_site_U_iso_or_equiv
_atom_site_adp_type
_atom_site_occupancy
_atom_site_symmetry_multiplicity
_atom_site_Wyckoff_symbol
_atom_site_calc_flag
_atom_site_refinement_flags
_atom_site_disorder_assembly
_atom_site_disorder_group
Nb1 Nb 0.30363(6) -0.06744(5) 0.66511(4) 0.0373(2) Uani 1 2 i d . . .
Cl11 Cl 0.1128(2) 0.12523(18) 0.65375(14) 0.0652(5) Uani 1 2 i d . . .
Cl12 Cl 0.5116(2) -0.22405(17) 0.70568(13) 0.0640(5) Uani 1 2 i d . . .
Cl13 Cl 0.1268(2) -0.19505(19) 0.74187(14) 0.0718(6) Uani 1 2 i d . . .
O1 O 0.3435(4) -0.1016(4) 0.5497(3) 0.0430(10) Uani 1 2 i d . . .
Nb2 Nb 0.60057(6) 0.14755(5) 0.58502(4) 0.0393(2) Uani 1 2 i d . . .
Cl21 Cl 0.8130(2) -0.02275(19) 0.60412(13) 0.0652(5) Uani 1 2 i d . . .
Cl22 Cl 0.5874(2) 0.2329(2) 0.71766(12) 0.0724(6) Uani 1 2 i d . . .
Cl23 Cl 0.4401(2) 0.33900(17) 0.52863(14) 0.0667(5) Uani 1 2 i d . . .
O2 O 0.4560(5) 0.0566(4) 0.6317(3) 0.0445(10) Uani 1 2 i d . . .
N1 N 0.2759(7) -0.0112(5) 0.8137(4) 0.0533(14) Uani 1 2 i d . . .
C1 C 0.2784(8) 0.0185(6) 0.8806(5) 0.0495(16) Uani 1 2 i d . . .
C11 C 0.2820(7) 0.0596(6) 0.9653(4) 0.0477(16) Uani 1 2 i d . . .
C12 C 0.3483(8) 0.1636(6) 0.9571(4) 0.0538(17) Uani 1 2 i d . . .
H12 H 0.3898 0.2059 0.8982 0.059(7) Uiso 1 2 i calc R . .
C13 C 0.3523(8) 0.2040(7) 1.0374(5) 0.0560(18) Uani 1 2 i d . A .
C14 C 0.2922(9) 0.1415(8) 1.1235(5) 0.068(2) Uani 1 2 i d . . .
H14 H 0.2961 0.1689 1.1772 0.059(7) Uiso 1 2 i calc R . .
C15 C 0.2261(9) 0.0381(8) 1.1317(5) 0.068(2) Uani 1 2 i d . . .
H15 H 0.1852 -0.0036 1.1910 0.059(7) Uiso 1 2 i calc R . .
C16 C 0.2196(9) -0.0041(7) 1.0535(5) 0.0614(19) Uani 1 2 i d . . .
H16 H 0.1745 -0.0739 1.0592 0.059(7) Uiso 1 2 i calc R . .
C17 C 0.4303(2) 0.3191(2) 1.02896(15) 0.090(3) Uani 1 2 i d D . .
F11A F 0.3410(5) 0.4029(4) 1.0863(2) 0.1136(16) Uani 0.60 2 i d PD A 1
F12A F 0.4574(6) 0.3797(5) 0.94234(17) 0.1136(16) Uani 0.60 2 i d PD A 1
F13A F 0.5632(3) 0.2684(6) 1.0520(3) 0.1136(16) Uani 0.60 2 i d PD A 1
F11B F 0.5824(2) 0.2896(10) 0.9941(5) 0.1136(16) Uani 0.40 2 i d PD A 2
F12B F 0.3662(8) 0.4121(8) 0.9711(5) 0.1136(16) Uani 0.40 2 i d PD A 2
F13B F 0.3980(11) 0.3598(11) 1.1106(4) 0.1136(16) Uani 0.40 2 i d PD A 2
N2 N 0.7933(7) 0.2639(6) 0.5058(4) 0.0561(14) Uani 1 2 i d . . .
C2 C 0.8777(8) 0.3238(7) 0.4571(5) 0.0487(16) Uani 1 2 i d . . .
C21 C 0.9777(7) 0.4024(6) 0.3943(5) 0.0465(16) Uani 1 2 i d . . .
C22 C 0.9342(8) 0.4742(6) 0.3145(5) 0.0529(17) Uani 1 2 i d . . .
H22 H 0.8417 0.4713 0.3030 0.059(7) Uiso 1 2 i calc R . .
C23 C 1.0304(8) 0.5496(6) 0.2529(5) 0.0547(17) Uani 1 2 i d . B .
C24 C 1.1645(8) 0.5562(6) 0.2722(5) 0.0583(18) Uani 1 2 i d . . .
H24 H 1.2273 0.6092 0.2309 0.059(7) Uiso 1 2 i calc R . .
C25 C 1.2073(8) 0.4872(7) 0.3502(5) 0.0590(19) Uani 1 2 i d . . .
H25 H 1.2983 0.4933 0.3620 0.059(7) Uiso 1 2 i calc R . .
C26 C 1.1141(7) 0.4068(6) 0.4127(5) 0.0500(16) Uani 1 2 i d . . .
H26 H 1.1433 0.3574 0.4657 0.059(7) Uiso 1 2 i calc R . .
C27 C 0.9808(2) 0.6272(2) 0.1644(2) 0.103(3) Uani 1 2 i d D . .
F21A F 0.9957(5) 0.5447(3) 0.1070(3) 0.1242(17) Uani 0.75 2 i d PD B 3
F22A F 1.0670(4) 0.7124(3) 0.1216(4) 0.1242(17) Uani 0.75 2 i d PD B 3
F23A F 0.8338(2) 0.6891(4) 0.1897(4) 0.1242(17) Uani 0.75 2 i d PD B 3
F21B F 1.0935(6) 0.5823(6) 0.0936(4) 0.1242(17) Uani 0.25 2 i d PD B 4
F22B F 0.9713(14) 0.7525(4) 0.1613(8) 0.1242(17) Uani 0.25 2 i d PD B 4
F23B F 0.8478(5) 0.6106(15) 0.1588(8) 0.1242(17) Uani 0.25 2 i d PD B 4

loop_
_atom_site_aniso_label
_atom_site_aniso_U_11
_atom_site_aniso_U_22
_atom_site_aniso_U_33
_atom_site_aniso_U_23
_atom_site_aniso_U_13
_atom_site_aniso_U_12
Nb1 0.0401(3) 0.0449(3) 0.0320(3) -0.0075(2) -0.0077(2) -0.0177(3)
Cl11 0.0542(10) 0.0640(11) 0.0797(13) -0.0145(9) -0.0270(9) -0.0030(9)
Cl12 0.0714(12) 0.0585(10) 0.0634(11) -0.0121(9) -0.0305(9) 0.0006(9)
Cl13 0.0751(13) 0.0782(13) 0.0662(12) -0.0134(10) 0.0070(10) -0.0490(11)
O1 0.047(2) 0.056(3) 0.035(2) -0.0116(19) -0.0127(19) -0.021(2)
Nb2 0.0429(4) 0.0518(4) 0.0324(3) -0.0065(2) -0.0103(2) -0.0242(3)
Cl21 0.0513(10) 0.0819(13) 0.0632(11) -0.0005(9) -0.0236(9) -0.0136(9)
Cl22 0.0926(14) 0.1025(15) 0.0432(10) -0.0239(10) -0.0083(9) -0.0559(12)
Cl23 0.0710(12) 0.0546(10) 0.0749(12) -0.0072(9) -0.0234(10) -0.0111(9)
O2 0.047(2) 0.054(3) 0.040(2) -0.0070(19) -0.0107(19) -0.024(2)
N1 0.065(4) 0.056(3) 0.039(3) -0.010(3) -0.009(3) -0.017(3)
C1 0.053(4) 0.050(4) 0.041(4) -0.006(3) -0.008(3) -0.008(3)
C11 0.051(4) 0.058(4) 0.031(4) -0.011(3) -0.010(3) -0.004(3)
C12 0.061(4) 0.057(4) 0.038(4) -0.006(3) -0.012(3) -0.006(3)
C13 0.064(5) 0.058(4) 0.049(4) -0.017(3) -0.021(4) -0.005(4)
C14 0.077(5) 0.088(6) 0.042(4) -0.024(4) -0.018(4) -0.009(4)
C15 0.070(5) 0.090(6) 0.035(4) -0.007(4) -0.007(4) -0.013(4)
C16 0.066(5) 0.065(5) 0.048(4) -0.006(4) -0.008(4) -0.015(4)
C17 0.121(8) 0.092(7) 0.063(5) -0.016(5) -0.043(5) -0.010(6)
F11A 0.141(4) 0.100(3) 0.119(4) -0.032(3) -0.041(3) -0.035(3)
F12A 0.141(4) 0.100(3) 0.119(4) -0.032(3) -0.041(3) -0.035(3)
F13A 0.141(4) 0.100(3) 0.119(4) -0.032(3) -0.041(3) -0.035(3)
F11B 0.141(4) 0.100(3) 0.119(4) -0.032(3) -0.041(3) -0.035(3)
F12B 0.141(4) 0.100(3) 0.119(4) -0.032(3) -0.041(3) -0.035(3)
F13B 0.141(4) 0.100(3) 0.119(4) -0.032(3) -0.041(3) -0.035(3)
N2 0.057(4) 0.075(4) 0.048(3) -0.011(3) -0.010(3) -0.037(3)
C2 0.049(4) 0.061(4) 0.045(4) -0.010(3) -0.011(3) -0.026(4)
C21 0.046(4) 0.045(4) 0.054(4) -0.013(3) -0.007(3) -0.020(3)
C22 0.043(4) 0.053(4) 0.068(5) -0.013(4) -0.013(3) -0.017(3)
C23 0.065(5) 0.040(4) 0.056(4) 0.004(3) -0.020(4) -0.010(3)
C24 0.051(4) 0.048(4) 0.075(5) -0.007(4) -0.005(4) -0.023(3)
C25 0.045(4) 0.053(4) 0.083(5) -0.011(4) -0.014(4) -0.019(3)
C26 0.049(4) 0.049(4) 0.055(4) -0.007(3) -0.013(3) -0.016(3)
C27 0.099(7) 0.099(7) 0.111(8) -0.015(6) -0.006(6) -0.046(6)
F21A 0.162(5) 0.114(4) 0.103(3) 0.028(3) -0.062(3) -0.043(3)
F22A 0.162(5) 0.114(4) 0.103(3) 0.028(3) -0.062(3) -0.043(3)
F23A 0.162(5) 0.114(4) 0.103(3) 0.028(3) -0.062(3) -0.043(3)
F21B 0.162(5) 0.114(4) 0.103(3) 0.028(3) -0.062(3) -0.043(3)
F22B 0.162(5) 0.114(4) 0.103(3) 0.028(3) -0.062(3) -0.043(3)
F23B 0.162(5) 0.114(4) 0.103(3) 0.028(3) -0.062(3) -0.043(3)

loop_
_geom_bond_atom_site_label_1
_geom_bond_atom_site_label_2
_geom_bond_distance
_geom_bond_site_symmetry_2
_geom_bond_publ_flag
Nb1 O1 1.763(4) . ?
Nb1 O2 2.079(4) . ?
Nb1 Cl13 2.3039(18) . ?
Nb1 Cl12 2.3222(18) . ?
Nb1 Cl11 2.3345(18) . ?
Nb1 N1 2.363(6) . ?
O1 Nb2 2.070(4) 2_656 ?
Nb2 O2 1.759(4) . ?
Nb2 O1 2.070(4) 2_656 ?
Nb2 Cl22 2.3257(17) . ?
Nb2 Cl21 2.3297(19) . ?
Nb2 N2 2.339(6) . ?
Nb2 Cl23 2.3449(19) . ?
N1 C1 1.127(8) . ?
C1 C11 1.447(9) . ?
C11 C12 1.381(9) . ?
C11 C16 1.396(9) . ?
C12 C13 1.382(9) . ?
C13 C14 1.361(10) . ?
C13 C17 1.557(7) . ?
C14 C15 1.373(11) . ?
C15 C16 1.371(10) . ?
C17 F11B 1.3156(6) . ?
C17 F12A 1.3156(6) . ?
C17 F13B 1.3156(6) . ?
C17 F13A 1.3156(6) . ?
C17 F11A 1.3156(6) . ?
C17 F12B 1.3156(6) . ?
N2 C2 1.137(8) . ?
C2 C21 1.425(9) . ?
C21 C26 1.381(9) . ?
C21 C22 1.391(9) . ?
C22 C23 1.375(9) . ?
C23 C24 1.376(10) . ?
C23 C27 1.542(7) . ?
C24 C25 1.357(10) . ?
C25 C26 1.398(9) . ?
C27 F21A 1.3156(6) . ?
C27 F22A 1.3156(6) . ?
C27 F23B 1.3156(6) . ?
C27 F22B 1.3156(6) . ?
C27 F21B 1.3156(6) . ?
C27 F23A 1.3156(6) . ?
